data_4314597
loop_
_publ_author_name
'Fei Cheng'
'Andrew L. Hector'
'William Levason'
'Gillian Reid'
'Michael Webster'
'Wenjian Zhang'

_publ_contact_author_address
;   School of Chemistry
    University of Southampton
    Southampton SO17 1BJ, UK
;
_publ_contact_author_email gr@soton.ac.uk
_publ_contact_author_fax '023 8059 3781'
_publ_contact_author_name 'Professor Gillian Reid'
_publ_contact_author_phone '023 8059 3609'
_publ_section_title
;
 Diphosphine and Diarsine Complexes of Germanium(II) Halides-Preparation,
 Spectroscopic, and Structural Studies
;
_journal_name_full 'Inorganic Chemistry'
_journal_page_first 752
_journal_page_last 760
_journal_paper_doi 10.1021/ic902068z
_journal_volume 49
_journal_year 2010
_chemical_formula_moiety 'C30 H24 Br2 Ge P2'
_chemical_formula_structural '(C6 H4 (P (C6 H5)2)2) Ge Br2'
_chemical_formula_sum 'C30 H24 Br2 Ge P2'
_chemical_formula_weight 678.84
_chemical_name_systematic
; 
 Dibromo-1,2-bis(diphenylphosphanyl)benzene-germanium(II) 
;
_space_group_IT_number 14
_space_group_name_Hall '-P 2yn'
_symmetry_cell_setting monoclinic
_symmetry_space_group_name_Hall '-P 2yn'
_symmetry_space_group_name_H-M 'P 1 21/n 1'
_atom_sites_solution_hydrogens geom
_atom_sites_solution_primary direct
_atom_sites_solution_secondary difmap
_audit_author_name 'Webster, M.'
_audit_creation_date 2008-09-26
_audit_creation_method 'SHELXL-97 + hand edit'
_audit_update_record '2009-09-18  Relabelled Br1/Br2'
_cell_angle_alpha 90.00
_cell_angle_beta 98.068(15)
_cell_angle_gamma 90.00
_cell_formula_units_Z 4
_cell_length_a 10.578(3)
_cell_length_b 14.164(3)
_cell_length_c 18.588(3)
_cell_measurement_reflns_used 32774
_cell_measurement_temperature 120(2)
_cell_measurement_theta_max 27.48
_cell_measurement_theta_min 2.91
_cell_volume 2757.4(11)
_computing_structure_refinement 'SHELXL-97 (Sheldrick, 1997)'
_computing_structure_solution 'SHELXS-97 (Sheldrick, 1997)'
_diffrn_ambient_temperature 120(2)
_diffrn_measured_fraction_theta_full 0.991
_diffrn_measured_fraction_theta_max 0.991
_diffrn_measurement_device_type 'Bruker-Nonius 95mm CCD camera on \k-goniostat'
_diffrn_measurement_method '\f & \w scans'
_diffrn_radiation_monochromator graphite
_diffrn_radiation_source 'Bruker-Nonius FR591 rotating anode'
_diffrn_radiation_type MoK\a
_diffrn_radiation_wavelength 0.71073
_diffrn_reflns_av_R_equivalents 0.1082
_diffrn_reflns_av_sigmaI/netI 0.0866
_diffrn_reflns_limit_h_max 13
_diffrn_reflns_limit_h_min -13
_diffrn_reflns_limit_k_max 18
_diffrn_reflns_limit_k_min -18
_diffrn_reflns_limit_l_max 24
_diffrn_reflns_limit_l_min -23
_diffrn_reflns_number 36845
_diffrn_reflns_theta_full 27.52
_diffrn_reflns_theta_max 27.52
_diffrn_reflns_theta_min 3.08
_diffrn_standards_number 0
_exptl_absorpt_coefficient_mu 4.143
_exptl_absorpt_correction_T_max 0.7456
_exptl_absorpt_correction_T_min 0.5331
_exptl_absorpt_correction_type multi-scan
_exptl_absorpt_process_details 'G.M. Sheldrick, (2007). SADABS. Version 2007/2. Bruker AXS Inc.'
_exptl_crystal_colour colourless
_exptl_crystal_density_diffrn 1.635
_exptl_crystal_density_method 'not measured'
_exptl_crystal_description block
_exptl_crystal_F_000 1344
_exptl_crystal_size_max 0.25
_exptl_crystal_size_mid 0.18
_exptl_crystal_size_min 0.11
_refine_diff_density_max 0.511
_refine_diff_density_min -0.703
_refine_diff_density_rms 0.128
_refine_ls_extinction_method none
_refine_ls_goodness_of_fit_ref 1.018
_refine_ls_hydrogen_treatment constr
_refine_ls_matrix_type full
_refine_ls_number_parameters 316
_refine_ls_number_reflns 6287
_refine_ls_number_restraints 0
_refine_ls_restrained_S_all 1.018
_refine_ls_R_factor_all 0.0944
_refine_ls_R_factor_gt 0.0478
_refine_ls_shift/su_max 0.000
_refine_ls_shift/su_mean 0.000
_refine_ls_structure_factor_coef Fsqd
_refine_ls_weighting_details 'w=1/[\s^2^(Fo^2^)+(0.0475P)^2^+0.6690P] where P=(Fo^2^+2Fc^2^)/3'
_refine_ls_weighting_scheme calc
_refine_ls_wR_factor_gt 0.0959
_refine_ls_wR_factor_ref 0.1109
_reflns_number_gt 4186
_reflns_number_total 6287
_reflns_threshold_expression I>2sigma(I)
_cod_data_source_file ic902068z_si_001_04.cif
_cod_data_source_block 08wz009
_cod_original_cell_volume 2757.4(10)
_cod_original_sg_symbol_H-M 'P 21/n'
_cod_database_code 4314597

loop_
_symmetry_equiv_pos_as_xyz
'x, y, z'
'-x+1/2, y+1/2, -z+1/2'
'-x, -y, -z'
'x-1/2, -y-1/2, z-1/2'

loop_
_atom_site_label
_atom_site_type_symbol
_atom_site_fract_x
_atom_site_fract_y
_atom_site_fract_z
_atom_site_U_iso_or_equiv
_atom_site_adp_type
_atom_site_occupancy
_atom_site_symmetry_multiplicity
_atom_site_calc_flag
_atom_site_refinement_flags
_atom_site_disorder_assembly
_atom_site_disorder_group
Ge1 Ge 0.36494(4) 0.14119(3) 0.10102(2) 0.02282(13) Uani 1 1 d . . .
Br1 Br 0.48708(4) 0.17130(4) 0.22170(2) 0.02875(13) Uani 1 1 d . . .
Br2 Br 0.15310(4) 0.19934(4) 0.12837(3) 0.03624(15) Uani 1 1 d . . .
P1 P 0.42973(10) 0.30227(8) 0.06073(6) 0.0191(2) Uani 1 1 d . . .
P2 P 0.62971(10) 0.14036(8) 0.04564(6) 0.0198(2) Uani 1 1 d . . .
C1 C 0.3966(4) 0.3035(3) -0.0377(2) 0.0206(9) Uani 1 1 d . . .
C2 C 0.2849(4) 0.2601(3) -0.0697(2) 0.0281(10) Uani 1 1 d . . .
H2 H 0.2282 0.2328 -0.0402 0.034 Uiso 1 1 calc R . .
C3 C 0.2560(5) 0.2568(4) -0.1451(2) 0.0349(12) Uani 1 1 d . . .
H3 H 0.1782 0.2293 -0.1672 0.042 Uiso 1 1 calc R . .
C4 C 0.3416(5) 0.2940(3) -0.1882(2) 0.0316(11) Uani 1 1 d . . .
H4 H 0.3233 0.2903 -0.2397 0.038 Uiso 1 1 calc R . .
C5 C 0.4534(5) 0.3364(3) -0.1559(2) 0.0290(11) Uani 1 1 d . . .
H5 H 0.5114 0.3618 -0.1854 0.035 Uiso 1 1 calc R . .
C6 C 0.4814(4) 0.3420(3) -0.0808(2) 0.0241(10) Uani 1 1 d . . .
H6 H 0.5577 0.3718 -0.0589 0.029 Uiso 1 1 calc R . .
C7 C 0.3429(4) 0.4017(3) 0.0916(2) 0.0220(9) Uani 1 1 d . . .
C8 C 0.2572(4) 0.4529(3) 0.0434(3) 0.0312(11) Uani 1 1 d . . .
H8 H 0.2467 0.4389 -0.0071 0.037 Uiso 1 1 calc R . .
C9 C 0.1863(5) 0.5253(4) 0.0699(3) 0.0389(13) Uani 1 1 d . . .
H9 H 0.1272 0.5604 0.0371 0.047 Uiso 1 1 calc R . .
C10 C 0.2012(5) 0.5461(4) 0.1420(3) 0.0413(13) Uani 1 1 d . . .
H10 H 0.1529 0.5958 0.1590 0.050 Uiso 1 1 calc R . .
C11 C 0.2857(5) 0.4957(3) 0.1908(3) 0.0336(12) Uani 1 1 d . . .
H11 H 0.2964 0.5113 0.2410 0.040 Uiso 1 1 calc R . .
C12 C 0.3551(4) 0.4220(3) 0.1660(2) 0.0254(10) Uani 1 1 d . . .
H12 H 0.4107 0.3853 0.1996 0.030 Uiso 1 1 calc R . .
C13 C 0.5992(4) 0.3278(3) 0.0852(2) 0.0178(9) Uani 1 1 d . . .
C14 C 0.6402(4) 0.4170(3) 0.1100(2) 0.0228(10) Uani 1 1 d . . .
H14 H 0.5797 0.4659 0.1131 0.027 Uiso 1 1 calc R . .
C15 C 0.7706(4) 0.4346(3) 0.1305(2) 0.0279(11) Uani 1 1 d . . .
H15 H 0.7983 0.4952 0.1483 0.033 Uiso 1 1 calc R . .
C16 C 0.8586(4) 0.3643(3) 0.1250(2) 0.0279(10) Uani 1 1 d . . .
H16 H 0.9470 0.3762 0.1392 0.034 Uiso 1 1 calc R . .
C17 C 0.8183(4) 0.2762(3) 0.0986(2) 0.0242(10) Uani 1 1 d . . .
H17 H 0.8798 0.2285 0.0941 0.029 Uiso 1 1 calc R . .
C18 C 0.6898(4) 0.2566(3) 0.0788(2) 0.0194(9) Uani 1 1 d . . .
C19 C 0.6391(4) 0.1442(3) -0.0515(2) 0.0216(9) Uani 1 1 d . . .
C20 C 0.5411(4) 0.0990(3) -0.0973(2) 0.0258(10) Uani 1 1 d . . .
H20 H 0.4751 0.0671 -0.0772 0.031 Uiso 1 1 calc R . .
C21 C 0.5401(5) 0.1005(3) -0.1722(2) 0.0343(12) Uani 1 1 d . . .
H21 H 0.4742 0.0688 -0.2030 0.041 Uiso 1 1 calc R . .
C22 C 0.6333(5) 0.1473(4) -0.2019(3) 0.0366(12) Uani 1 1 d . . .
H22 H 0.6305 0.1490 -0.2532 0.044 Uiso 1 1 calc R . .
C23 C 0.7310(5) 0.1918(4) -0.1583(3) 0.0361(12) Uani 1 1 d . . .
H23 H 0.7955 0.2238 -0.1796 0.043 Uiso 1 1 calc R . .
C24 C 0.7357(4) 0.1903(3) -0.0825(2) 0.0277(10) Uani 1 1 d . . .
H24 H 0.8040 0.2202 -0.0523 0.033 Uiso 1 1 calc R . .
C25 C 0.7581(4) 0.0599(3) 0.0817(2) 0.0195(9) Uani 1 1 d . . .
C26 C 0.8288(4) 0.0079(3) 0.0378(2) 0.0214(9) Uani 1 1 d . . .
H26 H 0.8124 0.0143 -0.0135 0.026 Uiso 1 1 calc R . .
C27 C 0.9242(4) -0.0538(3) 0.0693(2) 0.0246(10) Uani 1 1 d . . .
H27 H 0.9718 -0.0897 0.0393 0.029 Uiso 1 1 calc R . .
C28 C 0.9493(4) -0.0627(3) 0.1438(2) 0.0278(10) Uani 1 1 d . . .
H28 H 1.0161 -0.1030 0.1650 0.033 Uiso 1 1 calc R . .
C29 C 0.8768(4) -0.0124(3) 0.1881(2) 0.0275(10) Uani 1 1 d . . .
H29 H 0.8936 -0.0188 0.2394 0.033 Uiso 1 1 calc R . .
C30 C 0.7805(4) 0.0467(3) 0.1571(2) 0.0284(11) Uani 1 1 d . . .
H30 H 0.7290 0.0788 0.1871 0.034 Uiso 1 1 calc R . .

loop_
_atom_site_aniso_label
_atom_site_aniso_U_11
_atom_site_aniso_U_22
_atom_site_aniso_U_33
_atom_site_aniso_U_23
_atom_site_aniso_U_13
_atom_site_aniso_U_12
Ge1 0.0191(2) 0.0217(3) 0.0280(3) 0.00044(19) 0.00441(18) -0.0002(2)
Br1 0.0245(3) 0.0377(3) 0.0246(2) 0.00317(18) 0.00547(18) 0.0004(2)
Br2 0.0180(2) 0.0413(3) 0.0511(3) -0.0062(2) 0.0107(2) -0.0006(2)
P1 0.0163(6) 0.0206(6) 0.0211(6) 0.0002(4) 0.0046(4) 0.0011(5)
P2 0.0162(6) 0.0203(6) 0.0235(6) -0.0008(4) 0.0049(4) 0.0011(5)
C1 0.017(2) 0.021(2) 0.023(2) -0.0001(17) 0.0018(17) 0.0047(18)
C2 0.027(3) 0.024(3) 0.032(3) 0.0031(19) 0.0032(19) 0.001(2)
C3 0.037(3) 0.033(3) 0.031(3) -0.001(2) -0.011(2) -0.001(2)
C4 0.045(3) 0.025(3) 0.024(2) 0.0002(19) 0.001(2) 0.004(2)
C5 0.040(3) 0.023(3) 0.026(2) 0.0045(18) 0.009(2) 0.004(2)
C6 0.026(2) 0.019(3) 0.027(2) -0.0012(18) 0.0026(18) 0.0043(19)
C7 0.021(2) 0.018(2) 0.029(2) 0.0005(17) 0.0102(18) -0.0036(19)
C8 0.029(3) 0.028(3) 0.038(3) 0.000(2) 0.011(2) 0.006(2)
C9 0.039(3) 0.027(3) 0.054(3) 0.009(2) 0.016(2) 0.011(2)
C10 0.044(3) 0.024(3) 0.062(4) -0.002(2) 0.030(3) 0.006(2)
C11 0.039(3) 0.029(3) 0.037(3) -0.008(2) 0.022(2) -0.008(2)
C12 0.024(2) 0.025(3) 0.028(2) -0.0018(18) 0.0090(19) 0.000(2)
C13 0.014(2) 0.018(2) 0.021(2) 0.0003(16) 0.0018(16) 0.0010(17)
C14 0.022(2) 0.025(3) 0.023(2) 0.0001(18) 0.0057(17) 0.0009(19)
C15 0.031(3) 0.028(3) 0.025(2) -0.0025(19) 0.0044(19) -0.009(2)
C16 0.020(2) 0.034(3) 0.029(2) 0.002(2) -0.0009(18) -0.004(2)
C17 0.022(2) 0.025(3) 0.025(2) 0.0005(18) 0.0038(17) 0.002(2)
C18 0.020(2) 0.022(2) 0.017(2) 0.0003(16) 0.0032(16) 0.0016(18)
C19 0.022(2) 0.018(2) 0.024(2) -0.0004(17) 0.0014(17) 0.0051(19)
C20 0.035(3) 0.017(2) 0.025(2) 0.0050(18) 0.0048(19) 0.006(2)
C21 0.044(3) 0.027(3) 0.030(3) -0.006(2) -0.003(2) 0.011(2)
C22 0.050(3) 0.033(3) 0.028(3) 0.003(2) 0.008(2) 0.017(3)
C23 0.036(3) 0.042(3) 0.034(3) 0.010(2) 0.017(2) 0.017(2)
C24 0.023(2) 0.032(3) 0.029(2) 0.0023(19) 0.0071(18) 0.004(2)
C25 0.015(2) 0.022(2) 0.021(2) 0.0007(17) 0.0004(16) -0.0028(18)
C26 0.017(2) 0.021(2) 0.026(2) 0.0017(17) 0.0041(17) -0.0028(18)
C27 0.016(2) 0.028(3) 0.031(3) 0.0005(19) 0.0088(18) 0.0022(19)
C28 0.021(2) 0.028(3) 0.034(3) 0.003(2) 0.0037(19) 0.003(2)
C29 0.030(3) 0.036(3) 0.016(2) 0.0033(19) 0.0016(18) 0.002(2)
C30 0.027(3) 0.027(3) 0.032(3) -0.0008(19) 0.008(2) 0.005(2)

loop_
_atom_type_symbol
_atom_type_description
_atom_type_scat_dispersion_real
_atom_type_scat_dispersion_imag
_atom_type_scat_source
C C 0.0033 0.0016 'International Tables Vol C Tables 4.2.6.8 and 6.1.1.4'
H H 0.0000 0.0000 'International Tables Vol C Tables 4.2.6.8 and 6.1.1.4'
P P 0.1023 0.0942 'International Tables Vol C Tables 4.2.6.8 and 6.1.1.4'
Ge Ge 0.1547 1.8001 'International Tables Vol C Tables 4.2.6.8 and 6.1.1.4'
Br Br -0.2901 2.4595 'International Tables Vol C Tables 4.2.6.8 and 6.1.1.4'

loop_
_geom_angle_atom_site_label_1
_geom_angle_atom_site_label_2
_geom_angle_atom_site_label_3
_geom_angle
_geom_angle_site_symmetry_1
_geom_angle_site_symmetry_3
_geom_angle_publ_flag
Br1 Ge1 Br2 97.36(3) . . ?
Br1 Ge1 P1 89.09(3) . . ?
Br2 Ge1 P1 92.92(3) . . ?
Br1 Ge1 P2 85.45(3) . . ?
Br2 Ge1 P2 159.89(3) . . ?
P1 Ge1 P2 67.15(3) . . ?
C1 P1 C7 106.03(19) . . ?
C1 P1 C13 107.12(19) . . ?
C7 P1 C13 106.87(19) . . ?
C1 P1 Ge1 106.59(14) . . ?
C7 P1 Ge1 115.87(14) . . ?
C13 P1 Ge1 113.77(14) . . ?
C19 P2 C25 103.92(19) . . ?
C19 P2 C18 103.95(19) . . ?
C25 P2 C18 103.39(19) . . ?
C19 P2 Ge1 120.22(14) . . ?
C25 P2 Ge1 122.53(14) . . ?
C18 P2 Ge1 99.79(13) . . ?
C2 C1 C6 120.2(4) . . ?
C2 C1 P1 117.4(3) . . ?
C6 C1 P1 122.3(3) . . ?
C1 C2 C3 119.9(4) . . ?
C1 C2 H2 120.0 . . ?
C3 C2 H2 120.0 . . ?
C4 C3 C2 119.8(5) . . ?
C4 C3 H3 120.1 . . ?
C2 C3 H3 120.1 . . ?
C5 C4 C3 119.9(4) . . ?
C5 C4 H4 120.1 . . ?
C3 C4 H4 120.1 . . ?
C4 C5 C6 120.6(4) . . ?
C4 C5 H5 119.7 . . ?
C6 C5 H5 119.7 . . ?
C5 C6 C1 119.4(4) . . ?
C5 C6 H6 120.3 . . ?
C1 C6 H6 120.3 . . ?
C8 C7 C12 119.5(4) . . ?
C8 C7 P1 121.0(3) . . ?
C12 C7 P1 119.3(3) . . ?
C7 C8 C9 119.3(4) . . ?
C7 C8 H8 120.4 . . ?
C9 C8 H8 120.4 . . ?
C10 C9 C8 120.8(5) . . ?
C10 C9 H9 119.6 . . ?
C8 C9 H9 119.6 . . ?
C9 C10 C11 120.7(5) . . ?
C9 C10 H10 119.6 . . ?
C11 C10 H10 119.6 . . ?
C10 C11 C12 119.6(4) . . ?
C10 C11 H11 120.2 . . ?
C12 C11 H11 120.2 . . ?
C11 C12 C7 120.1(4) . . ?
C11 C12 H12 120.0 . . ?
C7 C12 H12 120.0 . . ?
C14 C13 C18 119.6(4) . . ?
C14 C13 P1 120.8(3) . . ?
C18 C13 P1 119.6(3) . . ?
C13 C14 C15 120.1(4) . . ?
C13 C14 H14 120.0 . . ?
C15 C14 H14 120.0 . . ?
C16 C15 C14 120.0(4) . . ?
C16 C15 H15 120.0 . . ?
C14 C15 H15 120.0 . . ?
C15 C16 C17 120.0(4) . . ?
C15 C16 H16 120.0 . . ?
C17 C16 H16 120.0 . . ?
C16 C17 C18 121.1(4) . . ?
C16 C17 H17 119.5 . . ?
C18 C17 H17 119.5 . . ?
C17 C18 C13 119.2(4) . . ?
C17 C18 P2 123.3(3) . . ?
C13 C18 P2 117.5(3) . . ?
C20 C19 C24 118.8(4) . . ?
C20 C19 P2 116.8(3) . . ?
C24 C19 P2 124.4(3) . . ?
C21 C20 C19 120.2(4) . . ?
C21 C20 H20 119.9 . . ?
C19 C20 H20 119.9 . . ?
C22 C21 C20 120.5(5) . . ?
C22 C21 H21 119.8 . . ?
C20 C21 H21 119.8 . . ?
C21 C22 C23 120.7(5) . . ?
C21 C22 H22 119.7 . . ?
C23 C22 H22 119.7 . . ?
C22 C23 C24 120.2(5) . . ?
C22 C23 H23 119.9 . . ?
C24 C23 H23 119.9 . . ?
C23 C24 C19 119.7(4) . . ?
C23 C24 H24 120.2 . . ?
C19 C24 H24 120.2 . . ?
C26 C25 C30 119.1(4) . . ?
C26 C25 P2 123.3(3) . . ?
C30 C25 P2 117.5(3) . . ?
C25 C26 C27 120.0(4) . . ?
C25 C26 H26 120.0 . . ?
C27 C26 H26 120.0 . . ?
C28 C27 C26 120.2(4) . . ?
C28 C27 H27 119.9 . . ?
C26 C27 H27 119.9 . . ?
C27 C28 C29 120.0(4) . . ?
C27 C28 H28 120.0 . . ?
C29 C28 H28 120.0 . . ?
C30 C29 C28 119.8(4) . . ?
C30 C29 H29 120.1 . . ?
C28 C29 H29 120.1 . . ?
C29 C30 C25 120.6(4) . . ?
C29 C30 H30 119.7 . . ?
C25 C30 H30 119.7 . . ?

loop_
_geom_bond_atom_site_label_1
_geom_bond_atom_site_label_2
_geom_bond_distance
_geom_bond_site_symmetry_2
_geom_bond_publ_flag
Ge1 Br1 2.4635(7) . ?
Ge1 Br2 2.5057(8) . ?
Ge1 P1 2.5259(13) . ?
Ge1 P2 3.1167(14) . ?
P1 C1 1.813(4) . ?
P1 C7 1.818(4) . ?
P1 C13 1.823(4) . ?
P2 C19 1.822(4) . ?
P2 C25 1.827(4) . ?
P2 C18 1.839(4) . ?
C1 C2 1.389(6) . ?
C1 C6 1.396(6) . ?
C2 C3 1.394(6) . ?
C2 H2 0.9500 . ?
C3 C4 1.393(7) . ?
C3 H3 0.9500 . ?
C4 C5 1.386(7) . ?
C4 H4 0.9500 . ?
C5 C6 1.389(6) . ?
C5 H5 0.9500 . ?
C6 H6 0.9500 . ?
C7 C8 1.386(6) . ?
C7 C12 1.400(6) . ?
C8 C9 1.400(7) . ?
C8 H8 0.9500 . ?
C9 C10 1.359(7) . ?
C9 H9 0.9500 . ?
C10 C11 1.379(7) . ?
C10 H10 0.9500 . ?
C11 C12 1.392(6) . ?
C11 H11 0.9500 . ?
C12 H12 0.9500 . ?
C13 C14 1.393(6) . ?
C13 C18 1.408(6) . ?
C14 C15 1.401(6) . ?
C14 H14 0.9500 . ?
C15 C16 1.377(6) . ?
C15 H15 0.9500 . ?
C16 C17 1.386(6) . ?
C16 H16 0.9500 . ?
C17 C18 1.386(6) . ?
C17 H17 0.9500 . ?
C19 C20 1.401(6) . ?
C19 C24 1.403(6) . ?
C20 C21 1.391(6) . ?
C20 H20 0.9500 . ?
C21 C22 1.366(7) . ?
C21 H21 0.9500 . ?
C22 C23 1.374(7) . ?
C22 H22 0.9500 . ?
C23 C24 1.403(6) . ?
C23 H23 0.9500 . ?
C24 H24 0.9500 . ?
C25 C26 1.391(6) . ?
C25 C30 1.400(6) . ?
C26 C27 1.399(6) . ?
C26 H26 0.9500 . ?
C27 C28 1.377(6) . ?
C27 H27 0.9500 . ?
C28 C29 1.397(6) . ?
C28 H28 0.9500 . ?
C29 C30 1.380(6) . ?
C29 H29 0.9500 . ?
C30 H30 0.9500 . ?
